data_2022569
loop_
_publ_author_name
'Muresan-Pop, Marieta'
'Macavei, Sergiu'
'Turza, Alexandru'
'Borodi, Gheorghe'

_publ_section_title
;
 New solvates and a salt of the anti-HIV compound etravirine
;
_journal_coeditor_code VP3022
_journal_issue 11
_journal_name_full 'Acta Crystallographica Section C'
_journal_page_first 698
_journal_page_last 706
_journal_paper_doi 10.1107/S2053229621010482
_journal_volume 77
_journal_year 2021
_chemical_formula_iupac 'C20 H15 Br N6 O, C4 H9 N O'
_chemical_formula_moiety 'C20 H15 Br N6 O, C4 H9 N O'
_chemical_formula_sum 'C24 H24 Br N7 O2'
_chemical_formula_weight 522.41
_chemical_name_common 'Etravirine dimethylacetamide monosolvate'
_chemical_name_systematic
'4-({6-Amino-5-bromo-2-[(4-cyanophenyl)amino]pyrimidin-4-yl}oxy)-3,5-dimethylbenzonitrile dimethylacetamide monosolvate'
_space_group_crystal_system triclinic
_space_group_IT_number 2
_space_group_name_Hall '-P 1'
_space_group_name_H-M_alt 'P -1'
_atom_sites_solution_hydrogens geom
_atom_sites_solution_primary dual
_audit_creation_method
;
Olex2 1.2
(compiled 2018.05.29 svn.r3508 for OlexSys, GUI svn.r5506)
;
_cell_angle_alpha 100.065(5)
_cell_angle_beta 98.949(4)
_cell_angle_gamma 96.828(4)
_cell_formula_units_Z 2
_cell_length_a 8.8344(4)
_cell_length_b 11.2114(7)
_cell_length_c 13.3205(8)
_cell_measurement_reflns_used 3881
_cell_measurement_temperature 293(2)
_cell_measurement_theta_max 71.1650
_cell_measurement_theta_min 3.4210
_cell_volume 1268.67(13)
_computing_cell_refinement
;
CrysAlis PRO (Agilent, 2012)
;
_computing_data_collection
;
CrysAlis PRO (Agilent, 2012)
;
_computing_data_reduction
;
CrysAlis PRO (Agilent, 2012)
;
_computing_molecular_graphics
;
OLEX2 (Dolomanov <i>et al.</i>,  2009)
;
_computing_publication_material
;
OLEX2 (Dolomanov <i>et al.</i>,  2009)
;
_computing_structure_refinement
;
SHELXL2016 (Sheldrick, 2015b)
;
_computing_structure_solution
;
SHELXT (Sheldrick, 2015a)
;
_diffrn_ambient_temperature 293(2)
_diffrn_detector_area_resol_mean 16.4335
_diffrn_measured_fraction_theta_full 0.996
_diffrn_measured_fraction_theta_max 0.979
_diffrn_measurement_device_type 'Agilent SuperNova Dual Source diffractometer with an Eos detector'
_diffrn_measurement_method '\w scans'
_diffrn_radiation_monochromator mirror
_diffrn_radiation_type CuK\a
_diffrn_radiation_wavelength 1.54184
_diffrn_reflns_av_R_equivalents 0.0340
_diffrn_reflns_av_unetI/netI 0.0465
_diffrn_reflns_limit_h_max 10
_diffrn_reflns_limit_h_min -4
_diffrn_reflns_limit_k_max 12
_diffrn_reflns_limit_k_min -13
_diffrn_reflns_limit_l_max 16
_diffrn_reflns_limit_l_min -16
_diffrn_reflns_number 7959
_diffrn_reflns_theta_full 67.684
_diffrn_reflns_theta_max 71.312
_diffrn_reflns_theta_min 4.051
_diffrn_source 'SuperNova (Cu) X-ray Source'
_exptl_absorpt_coefficient_mu 2.490
_exptl_absorpt_correction_T_max 1.00000
_exptl_absorpt_correction_T_min 0.64150
_exptl_absorpt_correction_type multi-scan
_exptl_absorpt_process_details
;
(CrysAlis PRO; Agilent, 2012)
;
_exptl_crystal_colour colourless
_exptl_crystal_density_diffrn 1.368
_exptl_crystal_description needle
_exptl_crystal_F_000 536
_exptl_crystal_size_max 0.15
_exptl_crystal_size_mid 0.02
_exptl_crystal_size_min 0.01
_refine_diff_density_max 0.573
_refine_diff_density_min -0.701
_refine_ls_extinction_method none
_refine_ls_goodness_of_fit_ref 1.035
_refine_ls_hydrogen_treatment constr
_refine_ls_matrix_type full
_refine_ls_number_parameters 312
_refine_ls_number_reflns 4816
_refine_ls_number_restraints 0
_refine_ls_restrained_S_all 1.035
_refine_ls_R_factor_all 0.0625
_refine_ls_R_factor_gt 0.0514
_refine_ls_shift/su_max 0.002
_refine_ls_shift/su_mean 0.000
_refine_ls_structure_factor_coef Fsqd
_refine_ls_weighting_details 'w=1/[\s^2^(Fo^2^)+(0.0850P)^2^+0.2663P] where P=(Fo^2^+2Fc^2^)/3'
_refine_ls_weighting_scheme calc
_refine_ls_wR_factor_gt 0.1396
_refine_ls_wR_factor_ref 0.1552
_reflns_number_gt 3796
_reflns_number_total 4816
_reflns_threshold_expression 'I > 2\s(I)'
_cod_data_source_file vp3022sup1.cif
_cod_data_source_block ETR-DMA
_cod_database_code 2022569
_shelx_space_group_comment
;
The symmetry employed for this shelxl refinement is uniquely defined
by the following loop, which should always be used as a source of
symmetry information in preference to the above space-group names.
They are only intended as comments.
;

loop_
_space_group_symop_operation_xyz
'x, y, z'
'-x, -y, -z'

loop_
_atom_site_type_symbol
_atom_site_label
_atom_site_fract_x
_atom_site_fract_y
_atom_site_fract_z
_atom_site_U_iso_or_equiv
_atom_site_adp_type
_atom_site_calc_flag
_atom_site_occupancy
_atom_site_disorder_assembly
_atom_site_disorder_group
Br Br1 0.99907(4) 0.15393(4) 0.22480(3) 0.07163(19) Uani d 1 . .
O O1 0.6798(2) 0.1847(2) 0.12166(16) 0.0556(6) Uani d 1 . .
N N3 0.8182(3) 0.4310(2) 0.3926(2) 0.0511(6) Uani d 1 . .
N N5 0.6282(3) 0.3393(2) 0.24243(19) 0.0488(6) Uani d 1 . .
O O2 1.3082(3) 0.2307(3) 0.4992(2) 0.0844(8) Uani d 1 . .
N N4 1.0479(3) 0.3562(3) 0.4267(2) 0.0623(8) Uani d 1 . .
H H4A 1.071274 0.409270 0.483864 0.075 Uiso calc 1 . .
H H4B 1.111176 0.306567 0.410349 0.075 Uiso calc 1 . .
N N2 0.5860(3) 0.5017(3) 0.3637(2) 0.0608(7) Uani d 1 . .
H H2 0.626041 0.553981 0.419616 0.073 Uiso calc 1 . .
C C10 0.8685(3) 0.2659(3) 0.2696(2) 0.0469(6) Uani d 1 . .
C C11 0.7253(3) 0.2649(3) 0.2131(2) 0.0454(6) Uani d 1 . .
C C8 0.6799(3) 0.4203(3) 0.3305(2) 0.0483(7) Uani d 1 . .
C C9 0.9129(3) 0.3510(3) 0.3631(2) 0.0482(6) Uani d 1 . .
C C12 0.5276(3) 0.1827(3) 0.0695(2) 0.0494(7) Uani d 1 . .
C C19 0.5028(3) 0.2582(3) -0.0007(2) 0.0533(7) Uani d 1 . .
C C14 0.4140(4) 0.0976(3) 0.0885(2) 0.0515(7) Uani d 1 . .
C C16 0.2341(3) 0.1677(3) -0.0348(3) 0.0545(7) Uani d 1 . .
C C2 0.1335(4) 0.5484(3) 0.2485(3) 0.0593(8) Uani d 1 . .
N N1 -0.1493(4) 0.5759(3) 0.1854(3) 0.0834(10) Uani d 1 . .
C C18 0.3510(4) 0.2514(3) -0.0524(3) 0.0548(7) Uani d 1 . .
H H18 0.328358 0.302864 -0.098515 0.066 Uiso calc 1 . .
C C15 0.2644(4) 0.0904(3) 0.0335(2) 0.0551(7) Uani d 1 . .
H H15 0.184876 0.033406 0.042796 0.066 Uiso calc 1 . .
C C5 0.4341(3) 0.5128(3) 0.3204(3) 0.0540(7) Uani d 1 . .
N N6 -0.0466(4) 0.1526(4) -0.1336(3) 0.0902(11) Uani d 1 . .
C C17 0.0774(4) 0.1599(3) -0.0905(3) 0.0663(9) Uani d 1 . .
C C1 -0.0243(4) 0.5639(3) 0.2121(3) 0.0664(9) Uani d 1 . .
C C13 0.4490(5) 0.0183(4) 0.1664(3) 0.0725(10) Uani d 1 . .
H H13A 0.534184 -0.023364 0.151542 0.109 Uiso calc 1 . .
H H13B 0.359359 -0.040889 0.162881 0.109 Uiso calc 1 . .
H H13C 0.475735 0.068351 0.234721 0.109 Uiso calc 1 . .
N N7 1.2628(5) 0.0317(4) 0.5058(3) 0.0943(12) Uani d 1 . .
C C4 0.3636(4) 0.5986(4) 0.3778(3) 0.0737(11) Uani d 1 . .
H H4 0.417647 0.645123 0.440640 0.088 Uiso calc 1 . .
C C6 0.3510(4) 0.4434(4) 0.2278(3) 0.0704(11) Uani d 1 . .
H H6 0.395377 0.383898 0.189505 0.085 Uiso calc 1 . .
C C7 0.2015(4) 0.4623(4) 0.1922(3) 0.0680(10) Uani d 1 . .
H H7 0.146815 0.416150 0.129358 0.082 Uiso calc 1 . .
C C3 0.2146(4) 0.6149(4) 0.3422(4) 0.0800(12) Uani d 1 . .
H H3 0.167889 0.671510 0.381877 0.096 Uiso calc 1 . .
C C20 0.6330(5) 0.3460(4) -0.0205(4) 0.0825(12) Uani d 1 . .
H H20A 0.671369 0.407889 0.040748 0.124 Uiso calc 1 . .
H H20B 0.595291 0.383895 -0.076785 0.124 Uiso calc 1 . .
H H20C 0.715176 0.302054 -0.037963 0.124 Uiso calc 1 . .
C C22 1.2772(5) 0.1462(5) 0.5473(4) 0.0835(12) Uani d 1 . .
C C23 1.2883(8) 0.0000(6) 0.3988(4) 0.122(2) Uani d 1 . .
H H23A 1.317892 0.073575 0.374538 0.183 Uiso calc 1 . .
H H23B 1.194429 -0.044439 0.355373 0.183 Uiso calc 1 . .
H H23C 1.369172 -0.049979 0.396368 0.183 Uiso calc 1 . .
C C24 1.2238(10) -0.0699(6) 0.5572(5) 0.148(3) Uani d 1 . .
H H24A 1.213686 -0.038105 0.627215 0.222 Uiso calc 1 . .
H H24B 1.304527 -0.120208 0.557705 0.222 Uiso calc 1 . .
H H24C 1.127711 -0.118148 0.520547 0.222 Uiso calc 1 . .
C C21 1.2543(11) 0.1796(6) 0.6572(5) 0.155(3) Uani d 1 . .
H H21A 1.350717 0.183476 0.703165 0.233 Uiso calc 1 . .
H H21B 1.178285 0.118664 0.670685 0.233 Uiso calc 1 . .
H H21C 1.219412 0.257895 0.668106 0.233 Uiso calc 1 . .

loop_
_atom_site_aniso_label
_atom_site_aniso_U_11
_atom_site_aniso_U_22
_atom_site_aniso_U_33
_atom_site_aniso_U_12
_atom_site_aniso_U_13
_atom_site_aniso_U_23
Br1 0.0587(2) 0.0744(3) 0.0708(3) 0.03088(19) -0.00470(18) -0.01485(19)
O1 0.0432(10) 0.0617(13) 0.0484(11) 0.0165(9) -0.0081(8) -0.0167(10)
N3 0.0451(12) 0.0501(14) 0.0467(13) 0.0112(10) -0.0084(10) -0.0086(11)
N5 0.0406(11) 0.0488(13) 0.0466(13) 0.0083(10) -0.0050(10) -0.0083(11)
O2 0.0846(19) 0.0757(19) 0.087(2) 0.0142(15) -0.0097(15) 0.0198(16)
N4 0.0524(14) 0.0606(16) 0.0585(16) 0.0207(12) -0.0193(12) -0.0121(13)
N2 0.0489(13) 0.0621(16) 0.0549(16) 0.0178(12) -0.0114(11) -0.0209(13)
C10 0.0420(13) 0.0446(15) 0.0489(15) 0.0117(11) -0.0002(12) -0.0012(12)
C11 0.0429(13) 0.0452(15) 0.0415(14) 0.0069(11) 0.0003(11) -0.0032(12)
C8 0.0434(14) 0.0490(16) 0.0454(15) 0.0105(12) -0.0023(11) -0.0036(12)
C9 0.0426(13) 0.0464(15) 0.0492(16) 0.0089(11) -0.0044(12) 0.0015(12)
C12 0.0422(13) 0.0525(17) 0.0426(15) 0.0121(12) -0.0045(11) -0.0123(12)
C19 0.0482(15) 0.0544(17) 0.0489(17) 0.0052(13) 0.0009(13) -0.0035(13)
C14 0.0553(16) 0.0544(17) 0.0373(14) 0.0115(13) 0.0011(12) -0.0064(12)
C16 0.0451(15) 0.0541(17) 0.0536(17) 0.0073(13) -0.0042(13) -0.0068(14)
C2 0.0454(15) 0.0511(17) 0.080(2) 0.0126(13) 0.0038(15) 0.0114(16)
N1 0.0559(17) 0.068(2) 0.121(3) 0.0166(15) -0.0062(18) 0.020(2)
C18 0.0513(16) 0.0539(18) 0.0513(17) 0.0086(13) -0.0041(13) 0.0005(14)
C15 0.0483(15) 0.0565(18) 0.0513(17) 0.0033(13) 0.0025(13) -0.0051(14)
C5 0.0475(15) 0.0517(17) 0.0560(18) 0.0133(13) 0.0013(13) -0.0046(14)
N6 0.0551(17) 0.086(2) 0.116(3) 0.0072(16) -0.0149(18) 0.013(2)
C17 0.0509(18) 0.063(2) 0.076(2) 0.0090(15) -0.0050(16) 0.0028(18)
C1 0.0519(18) 0.0528(19) 0.093(3) 0.0140(14) 0.0013(17) 0.0169(18)
C13 0.081(2) 0.078(3) 0.055(2) 0.015(2) 0.0033(18) 0.0104(18)
N7 0.125(3) 0.080(3) 0.075(2) 0.017(2) 0.014(2) 0.008(2)
C4 0.0541(18) 0.072(2) 0.078(2) 0.0183(17) -0.0022(17) -0.0237(19)
C6 0.0554(18) 0.081(2) 0.061(2) 0.0296(17) -0.0085(15) -0.0195(18)
C7 0.0532(17) 0.077(2) 0.062(2) 0.0190(16) -0.0082(15) -0.0054(18)
C3 0.0563(19) 0.070(2) 0.099(3) 0.0219(17) 0.0014(19) -0.021(2)
C20 0.061(2) 0.085(3) 0.093(3) -0.010(2) -0.001(2) 0.023(2)
C22 0.078(3) 0.086(3) 0.078(3) 0.023(2) -0.003(2) 0.001(2)
C23 0.171(6) 0.126(5) 0.070(3) 0.048(4) 0.029(3) -0.004(3)
C24 0.245(9) 0.083(4) 0.112(5) -0.011(5) 0.030(5) 0.032(3)
C21 0.264(10) 0.112(5) 0.089(4) 0.032(6) 0.059(5) -0.010(4)

loop_
_atom_type_symbol
_atom_type_description
_atom_type_scat_dispersion_real
_atom_type_scat_dispersion_imag
_atom_type_scat_source
C C 0.0181 0.0091 'International Tables Vol C Tables 4.2.6.8 and 6.1.1.4'
H H 0.0000 0.0000 'International Tables Vol C Tables 4.2.6.8 and 6.1.1.4'
Br Br -0.6763 1.2805 'International Tables Vol C Tables 4.2.6.8 and 6.1.1.4'
N N 0.0311 0.0180 'International Tables Vol C Tables 4.2.6.8 and 6.1.1.4'
O O 0.0492 0.0322 'International Tables Vol C Tables 4.2.6.8 and 6.1.1.4'

loop_
_geom_angle_atom_site_label_1
_geom_angle_atom_site_label_2
_geom_angle_atom_site_label_3
_geom_angle_site_symmetry_1
_geom_angle_site_symmetry_3
_geom_angle
_geom_angle_publ_flag
C11 O1 C12 . . 116.4(2) ?
C8 N3 C9 . . 116.6(2) ?
C11 N5 C8 . . 115.8(2) ?
C8 N2 C5 . . 129.8(3) ?
C11 C10 Br1 . . 121.2(2) ?
C11 C10 C9 . . 117.5(3) ?
C9 C10 Br1 . . 121.4(2) ?
O1 C11 C10 . . 118.8(2) ?
N5 C11 O1 . . 117.8(2) ?
N5 C11 C10 . . 123.4(3) ?
N3 C8 N2 . . 115.0(2) ?
N5 C8 N3 . . 126.4(3) ?
N5 C8 N2 . . 118.6(2) ?
N3 C9 C10 . . 120.1(2) ?
N4 C9 N3 . . 117.5(3) ?
N4 C9 C10 . . 122.4(3) ?
C19 C12 O1 . . 119.0(3) ?
C19 C12 C14 . . 124.5(3) ?
C14 C12 O1 . . 116.4(3) ?
C12 C19 C18 . . 117.1(3) ?
C12 C19 C20 . . 121.8(3) ?
C18 C19 C20 . . 121.0(3) ?
C12 C14 C15 . . 117.1(3) ?
C12 C14 C13 . . 121.7(3) ?
C15 C14 C13 . . 121.2(3) ?
C18 C16 C17 . . 119.4(3) ?
C15 C16 C18 . . 121.3(3) ?
C15 C16 C17 . . 119.4(3) ?
C7 C2 C1 . . 120.0(3) ?
C7 C2 C3 . . 119.2(3) ?
C3 C2 C1 . . 120.8(3) ?
C16 C18 C19 . . 119.9(3) ?
C16 C15 C14 . . 120.1(3) ?
C4 C5 N2 . . 116.2(3) ?
C6 C5 N2 . . 124.9(3) ?
C6 C5 C4 . . 118.9(3) ?
N6 C17 C16 . . 179.0(5) ?
N1 C1 C2 . . 178.5(5) ?
C22 N7 C23 . . 117.8(5) ?
C22 N7 C24 . . 125.2(5) ?
C24 N7 C23 . . 117.0(5) ?
C3 C4 C5 . . 120.4(3) ?
C5 C6 C7 . . 120.1(3) ?
C2 C7 C6 . . 120.7(3) ?
C4 C3 C2 . . 120.8(3) ?
O2 C22 N7 . . 122.8(5) ?
O2 C22 C21 . . 118.9(5) ?
N7 C22 C21 . . 118.2(5) ?

loop_
_geom_bond_atom_site_label_1
_geom_bond_atom_site_label_2
_geom_bond_site_symmetry_2
_geom_bond_distance
_geom_bond_publ_flag
Br1 C10 . 1.887(3) ?
O1 C11 . 1.353(3) ?
O1 C12 . 1.410(3) ?
N3 C8 . 1.344(3) ?
N3 C9 . 1.348(4) ?
N5 C11 . 1.321(4) ?
N5 C8 . 1.331(4) ?
O2 C22 . 1.260(6) ?
N4 C9 . 1.340(4) ?
N2 C8 . 1.368(4) ?
N2 C5 . 1.405(4) ?
C10 C11 . 1.366(4) ?
C10 C9 . 1.400(4) ?
C12 C19 . 1.376(5) ?
C12 C14 . 1.384(5) ?
C19 C18 . 1.395(4) ?
C19 C20 . 1.509(5) ?
C14 C15 . 1.394(4) ?
C14 C13 . 1.501(5) ?
C16 C18 . 1.387(5) ?
C16 C15 . 1.380(5) ?
C16 C17 . 1.450(4) ?
C2 C1 . 1.444(4) ?
C2 C7 . 1.372(5) ?
C2 C3 . 1.377(5) ?
N1 C1 . 1.138(4) ?
C5 C4 . 1.389(5) ?
C5 C6 . 1.383(5) ?
N6 C17 . 1.141(5) ?
N7 C22 . 1.289(6) ?
N7 C23 . 1.467(6) ?
N7 C24 . 1.463(7) ?
C4 C3 . 1.373(5) ?
C6 C7 . 1.386(4) ?
C22 C21 . 1.497(7) ?

_cod_database_fobs_code 2022569
